data_4069290
loop_
_publ_author_name
'Hao, Jingjun'
'Song, Haibin'
'Cui, Chunming'

_publ_section_title
;
 Monomeric and Linear Polymeric Samarium(II) Complexes of the
 2-(N-Arylimino)pyrrolide Ligand
;
_journal_issue 10
_journal_name_full Organometallics
_journal_page_first 3100
_journal_paper_doi 10.1021/om9001236
_journal_volume 28
_journal_year 2009
_chemical_formula_sum 'C51 H63 Al N4 Sm'
_chemical_formula_weight 909.38
_chemical_name_systematic
; 
 ? 
;
_space_group_IT_number 15
_symmetry_cell_setting monoclinic
_symmetry_space_group_name_Hall '-C 2yc'
_symmetry_space_group_name_H-M 'C 1 2/c 1'
_atom_sites_solution_hydrogens geom
_atom_sites_solution_primary direct
_atom_sites_solution_secondary difmap
_audit_creation_method SHELXL-97
_cell_angle_alpha 90.00
_cell_angle_beta 99.66(3)
_cell_angle_gamma 90.00
_cell_formula_units_Z 4
_cell_length_a 13.485(3)
_cell_length_b 27.386(5)
_cell_length_c 15.247(3)
_cell_measurement_reflns_used 5380
_cell_measurement_temperature 113(2)
_cell_measurement_theta_max 28.631
_cell_measurement_theta_min 1.565
_cell_volume 5551(2)
_computing_cell_refinement crystalclear
_computing_data_collection crystalclear
_computing_data_reduction crystalclear
_computing_molecular_graphics 'Bruker SHELXTL'
_computing_publication_material 'Bruker SHELXTL'
_computing_structure_refinement 'SHELXL-97 (Sheldrick, 1997)'
_computing_structure_solution 'SHELXS-97 (Sheldrick, 1990)'
_diffrn_ambient_temperature 113(2)
_diffrn_measured_fraction_theta_full 0.998
_diffrn_measured_fraction_theta_max 0.998
_diffrn_measurement_device_type 'rigaku saturn'
_diffrn_measurement_method '\w scans'
_diffrn_radiation_monochromator confocal
_diffrn_radiation_source 'rotating anode'
_diffrn_radiation_type MoK\a
_diffrn_radiation_wavelength 0.71073
_diffrn_reflns_av_R_equivalents 0.0507
_diffrn_reflns_av_sigmaI/netI 0.0464
_diffrn_reflns_limit_h_max 15
_diffrn_reflns_limit_h_min -16
_diffrn_reflns_limit_k_max 23
_diffrn_reflns_limit_k_min -32
_diffrn_reflns_limit_l_max 18
_diffrn_reflns_limit_l_min -17
_diffrn_reflns_number 16842
_diffrn_reflns_theta_full 25.02
_diffrn_reflns_theta_max 25.02
_diffrn_reflns_theta_min 2.01
_exptl_absorpt_coefficient_mu 1.105
_exptl_absorpt_correction_T_max 0.9571
_exptl_absorpt_correction_T_min 0.8788
_exptl_absorpt_correction_type multi-scan
_exptl_absorpt_process_details crystalclear
_exptl_crystal_density_diffrn 1.088
_exptl_crystal_density_method 'not measured'
_exptl_crystal_F_000 1888
_exptl_crystal_size_max 0.12
_exptl_crystal_size_mid 0.06
_exptl_crystal_size_min 0.04
_refine_diff_density_max 1.459
_refine_diff_density_min -0.936
_refine_diff_density_rms 0.121
_refine_ls_extinction_method none
_refine_ls_goodness_of_fit_ref 1.058
_refine_ls_hydrogen_treatment constr
_refine_ls_matrix_type full
_refine_ls_number_parameters 299
_refine_ls_number_reflns 4889
_refine_ls_number_restraints 24
_refine_ls_restrained_S_all 1.072
_refine_ls_R_factor_all 0.0628
_refine_ls_R_factor_gt 0.0587
_refine_ls_shift/su_max 0.001
_refine_ls_shift/su_mean 0.000
_refine_ls_structure_factor_coef Fsqd
_refine_ls_weighting_details 'calc w=1/[\s^2^(Fo^2^)+(0.0810P)^2^+39.3535P] where P=(Fo^2^+2Fc^2^)/3'
_refine_ls_weighting_scheme calc
_refine_ls_wR_factor_gt 0.1573
_refine_ls_wR_factor_ref 0.1605
_reflns_number_gt 4581
_reflns_number_total 4889
_reflns_threshold_expression >2sigma(I)
_cod_data_source_file om9001236_si_004.cif
_cod_data_source_block r71220d
_cod_depositor_comments
;
The following automatic conversions were performed:

'_symmetry_cell_setting' value 'Monoclinic' changed to 'monoclinic'
according to /home/saulius/struct/CIF-dictionaries/cif_core.dic
dictionary named 'cif_core.dic' version 2.4.2 from
2011-04-26.

'_exptl_absorpt_correction_type' value 'MULTI-SCAN'
changed to 'multi-scan' according to
/home/saulius/struct/CIF-dictionaries/cif_core.dic dictionary named
'cif_core.dic' version 2.4.2 from
2011-04-26.

'_refine_ls_hydrogen_treatment' value 'CONSTR' changed
to 'constr' according to
/home/saulius/struct/CIF-dictionaries/cif_core.dic dictionary named
'cif_core.dic' version 2.4.2 from 2011-04-26.

Automatic conversion script
Id: cif_fix_values 1715 2011-07-08 13:25:40Z adriana 
;
_cod_original_cell_volume 5550.9(19)
_cod_original_sg_symbol_H-M C2/c
_cod_database_code 4069290

loop_
_symmetry_equiv_pos_as_xyz
'x, y, z'
'-x, y, -z+1/2'
'x+1/2, y+1/2, z'
'-x+1/2, y+1/2, -z+1/2'
'-x, -y, -z'
'x, -y, z-1/2'
'-x+1/2, -y+1/2, -z'
'x+1/2, -y+1/2, z-1/2'

loop_
_atom_site_label
_atom_site_type_symbol
_atom_site_fract_x
_atom_site_fract_y
_atom_site_fract_z
_atom_site_U_iso_or_equiv
_atom_site_adp_type
_atom_site_occupancy
_atom_site_symmetry_multiplicity
_atom_site_calc_flag
_atom_site_refinement_flags
_atom_site_disorder_assembly
_atom_site_disorder_group
Sm1 Sm 0.5000 0.168558(10) 0.2500 0.03780(8) Uani 1 2 d S . .
N1 N 0.4917(2) 0.11312(12) 0.3825(2) 0.0356(8) Uani 1 1 d . . .
N2 N 0.6671(2) 0.13880(12) 0.3095(2) 0.0383(8) Uani 1 1 d . . .
C1 C 0.4128(3) 0.09560(14) 0.4284(2) 0.0352(9) Uani 1 1 d . . .
C2 C 0.3925(3) 0.12082(15) 0.5038(3) 0.0414(10) Uani 1 1 d . . .
C3 C 0.3184(3) 0.10189(17) 0.5478(3) 0.0478(11) Uani 1 1 d . . .
H3 H 0.3040 0.1177 0.5982 0.057 Uiso 1 1 calc R . .
C4 C 0.2663(3) 0.06026(18) 0.5182(3) 0.0498(12) Uani 1 1 d . . .
H4 H 0.2165 0.0485 0.5481 0.060 Uiso 1 1 calc R . .
C5 C 0.2871(3) 0.03614(17) 0.4450(3) 0.0456(11) Uani 1 1 d . . .
H5 H 0.2512 0.0081 0.4257 0.055 Uiso 1 1 calc R . .
C6 C 0.3617(3) 0.05287(14) 0.3982(2) 0.0368(10) Uani 1 1 d . . .
C7 C 0.4502(4) 0.16586(16) 0.5396(3) 0.0530(12) Uani 1 1 d . . .
H7 H 0.4812 0.1796 0.4914 0.064 Uiso 1 1 calc R . .
C8 C 0.5339(5) 0.1536(2) 0.6154(4) 0.0768(18) Uani 1 1 d . . .
H8A H 0.5065 0.1370 0.6613 0.115 Uiso 1 1 calc R . .
H8B H 0.5661 0.1832 0.6390 0.115 Uiso 1 1 calc R . .
H8C H 0.5822 0.1330 0.5941 0.115 Uiso 1 1 calc R . .
C9 C 0.3823(5) 0.2055(2) 0.5694(4) 0.0813(19) Uani 1 1 d . . .
H9A H 0.3256 0.2109 0.5232 0.122 Uiso 1 1 calc R . .
H9B H 0.4198 0.2353 0.5808 0.122 Uiso 1 1 calc R . .
H9C H 0.3593 0.1951 0.6226 0.122 Uiso 1 1 calc R . .
C10 C 0.3878(3) 0.02300(15) 0.3216(3) 0.0418(10) Uani 1 1 d . . .
H10 H 0.4261 0.0440 0.2873 0.050 Uiso 1 1 calc R . .
C11 C 0.2959(5) 0.0041(2) 0.2581(4) 0.0835(18) Uani 1 1 d . . .
H11A H 0.3169 -0.0092 0.2059 0.125 Uiso 1 1 calc R . .
H11B H 0.2497 0.0304 0.2413 0.125 Uiso 1 1 calc R . .
H11C H 0.2634 -0.0209 0.2871 0.125 Uiso 1 1 calc R . .
C12 C 0.4565(6) -0.0188(2) 0.3600(4) 0.099(2) Uani 1 1 d . . .
H12A H 0.5197 -0.0058 0.3890 0.149 Uiso 1 1 calc R . .
H12B H 0.4676 -0.0403 0.3128 0.149 Uiso 1 1 calc R . .
H12C H 0.4253 -0.0366 0.4023 0.149 Uiso 1 1 calc R . .
C13 C 0.5814(3) 0.09633(17) 0.4155(3) 0.0458(11) Uani 1 1 d . . .
H13 H 0.5869 0.0752 0.4638 0.055 Uiso 1 1 calc R . .
C14 C 0.6688(3) 0.10819(19) 0.3827(3) 0.0518(12) Uani 1 1 d . . .
C15 C 0.7681(4) 0.0951(3) 0.4178(4) 0.0789(18) Uani 1 1 d . . .
H15 H 0.7889 0.0750 0.4666 0.095 Uiso 1 1 calc R . .
C16 C 0.8291(4) 0.1181(2) 0.3658(4) 0.0748(18) Uani 1 1 d . . .
H16 H 0.8989 0.1164 0.3727 0.090 Uiso 1 1 calc R . .
C17 C 0.7643(3) 0.14447(17) 0.3002(3) 0.0477(11) Uani 1 1 d . . .
C18 C 0.7977(3) 0.17787(16) 0.2322(3) 0.0444(11) Uani 1 1 d . . .
C19 C 0.8522(3) 0.14814(18) 0.1689(3) 0.0518(12) Uani 1 1 d . . .
H19A H 0.9083 0.1313 0.2028 0.078 Uiso 1 1 calc R . .
H19B H 0.8759 0.1698 0.1274 0.078 Uiso 1 1 calc R . .
H19C H 0.8065 0.1249 0.1372 0.078 Uiso 1 1 calc R . .
C20 C 0.8703(4) 0.21677(19) 0.2817(3) 0.0607(13) Uani 1 1 d . . .
H20A H 0.8343 0.2371 0.3169 0.091 Uiso 1 1 calc R . .
H20B H 0.8970 0.2365 0.2391 0.091 Uiso 1 1 calc R . .
H20C H 0.9245 0.2007 0.3198 0.091 Uiso 1 1 calc R . .
C21 C 0.7073(3) 0.20313(17) 0.1783(3) 0.0500(11) Uani 1 1 d . . .
H21A H 0.6618 0.1791 0.1486 0.075 Uiso 1 1 calc R . .
H21B H 0.7292 0.2242 0.1350 0.075 Uiso 1 1 calc R . .
H21C H 0.6735 0.2222 0.2173 0.075 Uiso 1 1 calc R . .
Al1 Al 0.5000 0.28877(10) 0.2500 0.1754(15) Uani 1 2 d SD . .
C22 C 0.4417(6) 0.24710(19) 0.1375(4) 0.123(2) Uani 1 1 d D . .
C23 C 0.4086(4) 0.30045(18) 0.0923(4) 0.0276(14) Uani 0.584(9) 1 d PDU A 1
C23' C 0.4217(10) 0.2797(4) 0.0539(4) 0.062(3) Uani 0.416(9) 1 d PDU A 2
C24 C 0.3767(10) 0.3274(3) 0.2755(8) 0.136(5) Uani 0.50 1 d PD . .
H24A H 0.3268 0.3039 0.2872 0.163 Uiso 0.50 1 calc PR A .
H24B H 0.3974 0.3456 0.3302 0.163 Uiso 0.50 1 calc PR . .
C25 C 0.3242(11) 0.3633(5) 0.2061(11) 0.157(9) Uani 0.50 1 d PD A .
H25A H 0.3538 0.3951 0.2168 0.235 Uiso 0.50 1 calc PR . .
H25B H 0.2539 0.3649 0.2100 0.235 Uiso 0.50 1 calc PR . .
H25C H 0.3318 0.3524 0.1477 0.235 Uiso 0.50 1 calc PR . .
C26 C 1.0025(11) 1.0126(4) 0.0277(6) 0.229(17) Uani 0.50 1 d PD . .
C27 C 1.0035(10) 0.9929(7) 0.1193(5) 0.131(7) Uani 0.50 1 d PD . .
C28 C 0.9877(8) 0.9975(8) 0.2137(5) 0.126(7) Uani 0.50 1 d PD . .

loop_
_atom_site_aniso_label
_atom_site_aniso_U_11
_atom_site_aniso_U_22
_atom_site_aniso_U_33
_atom_site_aniso_U_23
_atom_site_aniso_U_13
_atom_site_aniso_U_12
Sm1 0.05221(16) 0.02531(14) 0.04269(15) 0.000 0.02766(12) 0.000
N1 0.0465(17) 0.0346(16) 0.0302(14) -0.0028(13) 0.0189(13) -0.0079(14)
N2 0.0418(17) 0.0417(18) 0.0353(15) -0.0054(14) 0.0178(13) -0.0104(15)
C1 0.0402(19) 0.0337(19) 0.0349(18) 0.0040(15) 0.0157(15) -0.0018(16)
C2 0.054(2) 0.040(2) 0.0341(18) 0.0020(16) 0.0194(17) -0.0028(19)
C3 0.058(2) 0.055(3) 0.0370(19) 0.0032(19) 0.0255(18) 0.005(2)
C4 0.049(2) 0.061(3) 0.045(2) 0.010(2) 0.0226(18) -0.009(2)
C5 0.047(2) 0.048(2) 0.044(2) 0.0095(19) 0.0141(18) -0.0111(19)
C6 0.045(2) 0.037(2) 0.0295(17) 0.0053(16) 0.0087(16) -0.0038(17)
C7 0.078(3) 0.045(2) 0.043(2) -0.0128(18) 0.030(2) -0.014(2)
C8 0.090(4) 0.064(3) 0.077(4) -0.024(3) 0.016(3) -0.029(3)
C9 0.129(5) 0.060(3) 0.064(3) -0.017(3) 0.044(3) 0.004(3)
C10 0.062(2) 0.032(2) 0.0328(18) 0.0021(16) 0.0124(18) -0.0057(19)
C11 0.107(4) 0.092(4) 0.056(3) -0.034(3) 0.030(3) -0.056(3)
C12 0.179(6) 0.079(4) 0.045(3) 0.016(3) 0.036(3) 0.067(4)
C13 0.048(2) 0.056(3) 0.0372(19) 0.0122(19) 0.0167(17) -0.001(2)
C14 0.047(2) 0.066(3) 0.045(2) 0.006(2) 0.0175(19) -0.006(2)
C15 0.049(3) 0.115(5) 0.074(3) 0.045(3) 0.014(2) 0.003(3)
C16 0.044(3) 0.103(4) 0.081(3) 0.030(3) 0.022(2) -0.002(3)
C17 0.047(2) 0.053(3) 0.049(2) -0.003(2) 0.0222(19) -0.007(2)
C18 0.042(2) 0.050(2) 0.047(2) -0.0103(18) 0.0240(17) -0.0108(18)
C19 0.050(2) 0.056(3) 0.057(2) -0.011(2) 0.0308(19) -0.008(2)
C20 0.067(3) 0.064(3) 0.058(3) -0.018(2) 0.032(2) -0.026(2)
C21 0.054(2) 0.046(2) 0.058(2) -0.003(2) 0.0319(19) -0.013(2)
Al1 0.220(3) 0.0263(12) 0.336(4) 0.000 0.209(3) 0.000
C22 0.149(5) 0.071(4) 0.178(6) 0.063(4) 0.112(4) 0.050(4)
C23 0.036(3) 0.025(3) 0.026(3) 0.010(2) 0.018(2) -0.003(2)
C23' 0.093(6) 0.052(5) 0.048(5) 0.020(4) 0.030(4) 0.022(5)
C24 0.213(11) 0.031(5) 0.205(13) 0.024(6) 0.155(9) 0.058(6)
C25 0.079(9) 0.117(11) 0.26(2) 0.068(13) -0.004(12) 0.059(8)
C26 0.036(6) 0.049(9) 0.57(5) -0.049(17) -0.043(16) 0.000(7)
C27 0.069(8) 0.173(17) 0.142(15) -0.003(14) -0.008(10) 0.047(10)
C28 0.047(7) 0.218(19) 0.093(8) 0.023(11) -0.046(6) -0.017(9)

loop_
_atom_type_symbol
_atom_type_description
_atom_type_scat_dispersion_real
_atom_type_scat_dispersion_imag
_atom_type_scat_source
C C 0.0033 0.0016 'International Tables Vol C Tables 4.2.6.8 and 6.1.1.4'
H H 0.0000 0.0000 'International Tables Vol C Tables 4.2.6.8 and 6.1.1.4'
N N 0.0061 0.0033 'International Tables Vol C Tables 4.2.6.8 and 6.1.1.4'
Al Al 0.0645 0.0514 'International Tables Vol C Tables 4.2.6.8 and 6.1.1.4'
Sm Sm -0.1638 3.4418 'International Tables Vol C Tables 4.2.6.8 and 6.1.1.4'

loop_
_geom_angle_atom_site_label_1
_geom_angle_atom_site_label_2
_geom_angle_atom_site_label_3
_geom_angle
_geom_angle_site_symmetry_1
_geom_angle_site_symmetry_3
N2 Sm1 N2 140.72(16) 2_655 .
N2 Sm1 N1 86.25(11) 2_655 .
N2 Sm1 N1 70.39(11) . .
N2 Sm1 N1 70.38(11) 2_655 2_655
N2 Sm1 N1 86.25(11) . 2_655
N1 Sm1 N1 106.74(14) . 2_655
N2 Sm1 C22 129.76(17) 2_655 2_655
N2 Sm1 C22 83.13(17) . 2_655
N1 Sm1 C22 91.00(16) . 2_655
N1 Sm1 C22 154.90(17) 2_655 2_655
N2 Sm1 C22 83.14(17) 2_655 .
N2 Sm1 C22 129.75(17) . .
N1 Sm1 C22 154.90(17) . .
N1 Sm1 C22 91.00(16) 2_655 .
C22 Sm1 C22 78.7(3) 2_655 .
N2 Sm1 Al1 109.64(8) 2_655 .
N2 Sm1 Al1 109.64(8) . .
N1 Sm1 Al1 126.63(7) . .
N1 Sm1 Al1 126.63(7) 2_655 .
C22 Sm1 Al1 39.33(14) 2_655 .
C22 Sm1 Al1 39.33(14) . .
C13 N1 C1 113.7(3) . .
C13 N1 Sm1 110.7(3) . .
C1 N1 Sm1 135.6(2) . .
C17 N2 C14 105.5(3) . .
C17 N2 Sm1 141.2(3) . .
C14 N2 Sm1 113.0(3) . .
C6 C1 C2 121.9(4) . .
C6 C1 N1 118.7(3) . .
C2 C1 N1 119.4(3) . .
C3 C2 C1 117.7(4) . .
C3 C2 C7 119.7(4) . .
C1 C2 C7 122.5(4) . .
C4 C3 C2 121.2(4) . .
C4 C3 H3 119.4 . .
C2 C3 H3 119.4 . .
C5 C4 C3 120.4(4) . .
C5 C4 H4 119.8 . .
C3 C4 H4 119.8 . .
C4 C5 C6 121.4(4) . .
C4 C5 H5 119.3 . .
C6 C5 H5 119.3 . .
C1 C6 C5 117.5(4) . .
C1 C6 C10 122.7(4) . .
C5 C6 C10 119.6(4) . .
C2 C7 C8 111.7(4) . .
C2 C7 C9 112.9(4) . .
C8 C7 C9 109.6(4) . .
C2 C7 H7 107.5 . .
C8 C7 H7 107.5 . .
C9 C7 H7 107.5 . .
C7 C8 H8A 109.5 . .
C7 C8 H8B 109.5 . .
H8A C8 H8B 109.5 . .
C7 C8 H8C 109.5 . .
H8A C8 H8C 109.5 . .
H8B C8 H8C 109.5 . .
C7 C9 H9A 109.5 . .
C7 C9 H9B 109.5 . .
H9A C9 H9B 109.5 . .
C7 C9 H9C 109.5 . .
H9A C9 H9C 109.5 . .
H9B C9 H9C 109.5 . .
C6 C10 C12 108.3(3) . .
C6 C10 C11 113.8(4) . .
C12 C10 C11 111.3(4) . .
C6 C10 H10 107.8 . .
C12 C10 H10 107.8 . .
C11 C10 H10 107.8 . .
C10 C11 H11A 109.5 . .
C10 C11 H11B 109.5 . .
H11A C11 H11B 109.5 . .
C10 C11 H11C 109.5 . .
H11A C11 H11C 109.5 . .
H11B C11 H11C 109.5 . .
C10 C12 H12A 109.5 . .
C10 C12 H12B 109.5 . .
H12A C12 H12B 109.5 . .
C10 C12 H12C 109.5 . .
H12A C12 H12C 109.5 . .
H12B C12 H12C 109.5 . .
N1 C13 C14 124.2(4) . .
N1 C13 H13 117.9 . .
C14 C13 H13 117.9 . .
N2 C14 C13 121.8(4) . .
N2 C14 C15 110.2(4) . .
C13 C14 C15 127.9(5) . .
C16 C15 C14 106.6(5) . .
C16 C15 H15 126.7 . .
C14 C15 H15 126.7 . .
C15 C16 C17 106.4(5) . .
C15 C16 H16 126.8 . .
C17 C16 H16 126.8 . .
N2 C17 C16 111.3(4) . .
N2 C17 C18 123.3(4) . .
C16 C17 C18 125.3(4) . .
C17 C18 C21 110.1(4) . .
C17 C18 C19 109.8(4) . .
C21 C18 C19 109.1(4) . .
C17 C18 C20 108.6(4) . .
C21 C18 C20 109.5(4) . .
C19 C18 C20 109.8(4) . .
C18 C19 H19A 109.5 . .
C18 C19 H19B 109.5 . .
H19A C19 H19B 109.5 . .
C18 C19 H19C 109.5 . .
H19A C19 H19C 109.5 . .
H19B C19 H19C 109.5 . .
C18 C20 H20A 109.5 . .
C18 C20 H20B 109.5 . .
H20A C20 H20B 109.5 . .
C18 C20 H20C 109.5 . .
H20A C20 H20C 109.5 . .
H20B C20 H20C 109.5 . .
C18 C21 H21A 109.5 . .
C18 C21 H21B 109.5 . .
H21A C21 H21B 109.5 . .
C18 C21 H21C 109.5 . .
H21A C21 H21C 109.5 . .
H21B C21 H21C 109.5 . .
C24 Al1 C24 118.3(6) . 2_655
C24 Al1 C22 103.3(4) . .
C24 Al1 C22 109.1(4) 2_655 .
C24 Al1 C22 109.1(4) . 2_655
C24 Al1 C22 103.3(4) 2_655 2_655
C22 Al1 C22 114.2(3) . 2_655
C24 Al1 Sm1 120.9(3) . .
C24 Al1 Sm1 120.9(3) 2_655 .
C22 Al1 Sm1 57.08(15) . .
C22 Al1 Sm1 57.08(15) 2_655 .
C23' C22 C23 30.9(4) . .
C23' C22 Al1 110.5(5) . .
C23 C22 Al1 84.1(3) . .
C23' C22 Sm1 161.7(5) . .
C23 C22 Sm1 167.0(4) . .
Al1 C22 Sm1 83.6(2) . .
C25 C24 Al1 119.6(9) . .
C25 C24 H24A 107.4 . .
Al1 C24 H24A 107.4 . .
C25 C24 H24B 107.4 . .
Al1 C24 H24B 107.4 . .
H24A C24 H24B 107.0 . .
C24 C25 H25A 109.5 . .
C24 C25 H25B 109.5 . .
H25A C25 H25B 109.5 . .
C24 C25 H25C 109.5 . .
H25A C25 H25C 109.5 . .
H25B C25 H25C 109.5 . .
C26 C26 C27 119.2(14) 5_775 .
C28 C27 C26 152.6(16) . .
C28 C28 C27 154.2(16) 2_755 .

loop_
_geom_bond_atom_site_label_1
_geom_bond_atom_site_label_2
_geom_bond_distance
_geom_bond_site_symmetry_2
Sm1 N2 2.425(3) 2_655
Sm1 N2 2.425(3) .
Sm1 N1 2.544(3) .
Sm1 N1 2.545(3) 2_655
Sm1 C22 2.781(5) 2_655
Sm1 C22 2.781(5) .
Sm1 Al1 3.292(3) .
N1 C13 1.313(5) .
N1 C1 1.450(5) .
N2 C17 1.351(5) .
N2 C14 1.393(6) .
C1 C6 1.397(5) .
C1 C2 1.406(6) .
C2 C3 1.394(6) .
C2 C7 1.511(6) .
C3 C4 1.376(7) .
C3 H3 0.9300 .
C4 C5 1.366(6) .
C4 H4 0.9300 .
C5 C6 1.403(6) .
C5 H5 0.9300 .
C6 C10 1.515(6) .
C7 C8 1.511(8) .
C7 C9 1.537(8) .
C7 H7 0.9800 .
C8 H8A 0.9600 .
C8 H8B 0.9600 .
C8 H8C 0.9600 .
C9 H9A 0.9600 .
C9 H9B 0.9600 .
C9 H9C 0.9600 .
C10 C12 1.527(7) .
C10 C11 1.530(7) .
C10 H10 0.9800 .
C11 H11A 0.9600 .
C11 H11B 0.9600 .
C11 H11C 0.9600 .
C12 H12A 0.9600 .
C12 H12B 0.9600 .
C12 H12C 0.9600 .
C13 C14 1.393(6) .
C13 H13 0.9300 .
C14 C15 1.403(7) .
C15 C16 1.386(8) .
C15 H15 0.9300 .
C16 C17 1.412(7) .
C16 H16 0.9300 .
C17 C18 1.507(6) .
C18 C21 1.518(6) .
C18 C19 1.540(6) .
C18 C20 1.554(6) .
C19 H19A 0.9600 .
C19 H19B 0.9600 .
C19 H19C 0.9600 .
C20 H20A 0.9600 .
C20 H20B 0.9600 .
C20 H20C 0.9600 .
C21 H21A 0.9600 .
C21 H21B 0.9600 .
C21 H21C 0.9600 .
Al1 C24 2.063(12) .
Al1 C24 2.063(12) 2_655
Al1 C22 2.099(7) .
Al1 C22 2.099(7) 2_655
C22 C23' 1.542(7) .
C22 C23 1.645(6) .
C24 C25 1.528(9) .
C24 H24A 0.9700 .
C24 H24B 0.9700 .
C25 H25A 0.9600 .
C25 H25B 0.9600 .
C25 H25C 0.9600 .
C26 C26 1.09(2) 5_775
C26 C27 1.495(9) .
C27 C28 1.495(9) .
C28 C28 1.102(16) 2_755

loop_
_geom_torsion_atom_site_label_1
_geom_torsion_atom_site_label_2
_geom_torsion_atom_site_label_3
_geom_torsion_atom_site_label_4
_geom_torsion
_geom_torsion_site_symmetry_1
_geom_torsion_site_symmetry_4
N2 Sm1 N1 C13 147.5(3) 2_655 .
N2 Sm1 N1 C13 -0.4(3) . .
N1 Sm1 N1 C13 79.3(3) 2_655 .
C22 Sm1 N1 C13 -82.7(3) 2_655 .
C22 Sm1 N1 C13 -147.5(4) . .
Al1 Sm1 N1 C13 -100.7(3) . .
N2 Sm1 N1 C1 -31.6(3) 2_655 .
N2 Sm1 N1 C1 -179.4(4) . .
N1 Sm1 N1 C1 -99.8(3) 2_655 .
C22 Sm1 N1 C1 98.2(4) 2_655 .
C22 Sm1 N1 C1 33.5(6) . .
Al1 Sm1 N1 C1 80.2(3) . .
N2 Sm1 N2 C17 129.7(5) 2_655 .
N1 Sm1 N2 C17 -173.4(5) . .
N1 Sm1 N2 C17 77.4(5) 2_655 .
C22 Sm1 N2 C17 -79.9(5) 2_655 .
C22 Sm1 N2 C17 -10.8(5) . .
Al1 Sm1 N2 C17 -50.3(5) . .
N2 Sm1 N2 C14 -57.1(3) 2_655 .
N1 Sm1 N2 C14 -0.2(3) . .
N1 Sm1 N2 C14 -109.4(3) 2_655 .
C22 Sm1 N2 C14 93.4(3) 2_655 .
C22 Sm1 N2 C14 162.4(3) . .
Al1 Sm1 N2 C14 122.9(3) . .
C13 N1 C1 C6 -90.9(4) . .
Sm1 N1 C1 C6 88.2(4) . .
C13 N1 C1 C2 86.7(5) . .
Sm1 N1 C1 C2 -94.2(4) . .
C6 C1 C2 C3 -0.4(6) . .
N1 C1 C2 C3 -177.9(4) . .
C6 C1 C2 C7 177.3(4) . .
N1 C1 C2 C7 -0.2(6) . .
C1 C2 C3 C4 -0.7(6) . .
C7 C2 C3 C4 -178.4(4) . .
C2 C3 C4 C5 0.8(7) . .
C3 C4 C5 C6 0.0(7) . .
C2 C1 C6 C5 1.2(6) . .
N1 C1 C6 C5 178.7(3) . .
C2 C1 C6 C10 -175.2(4) . .
N1 C1 C6 C10 2.4(6) . .
C4 C5 C6 C1 -1.0(6) . .
C4 C5 C6 C10 175.5(4) . .
C3 C2 C7 C8 80.7(6) . .
C1 C2 C7 C8 -97.0(5) . .
C3 C2 C7 C9 -43.3(6) . .
C1 C2 C7 C9 139.0(4) . .
C1 C6 C10 C12 97.1(5) . .
C5 C6 C10 C12 -79.2(5) . .
C1 C6 C10 C11 -138.6(4) . .
C5 C6 C10 C11 45.1(5) . .
C1 N1 C13 C14 -179.7(4) . .
Sm1 N1 C13 C14 1.0(6) . .
C17 N2 C14 C13 176.4(4) . .
Sm1 N2 C14 C13 0.8(6) . .
C17 N2 C14 C15 -0.2(6) . .
Sm1 N2 C14 C15 -175.7(4) . .
N1 C13 C14 N2 -1.3(7) . .
N1 C13 C14 C15 174.6(5) . .
N2 C14 C15 C16 0.1(7) . .
C13 C14 C15 C16 -176.1(6) . .
C14 C15 C16 C17 -0.1(7) . .
C14 N2 C17 C16 0.1(5) . .
Sm1 N2 C17 C16 173.6(4) . .
C14 N2 C17 C18 -175.7(4) . .
Sm1 N2 C17 C18 -2.2(7) . .
C15 C16 C17 N2 0.0(7) . .
C15 C16 C17 C18 175.7(5) . .
N2 C17 C18 C21 0.2(6) . .
C16 C17 C18 C21 -175.1(5) . .
N2 C17 C18 C19 -120.0(5) . .
C16 C17 C18 C19 64.8(6) . .
N2 C17 C18 C20 120.0(5) . .
C16 C17 C18 C20 -55.2(6) . .
N2 Sm1 Al1 C24 35.6(4) 2_655 .
N2 Sm1 Al1 C24 -144.4(4) . .
N1 Sm1 Al1 C24 -64.7(4) . .
N1 Sm1 Al1 C24 115.3(4) 2_655 .
C22 Sm1 Al1 C24 -93.9(4) 2_655 .
C22 Sm1 Al1 C24 86.1(4) . .
N2 Sm1 Al1 C24 -144.4(4) 2_655 2_655
N2 Sm1 Al1 C24 35.6(4) . 2_655
N1 Sm1 Al1 C24 115.3(4) . 2_655
N1 Sm1 Al1 C24 -64.7(4) 2_655 2_655
C22 Sm1 Al1 C24 86.1(4) 2_655 2_655
C22 Sm1 Al1 C24 -93.9(4) . 2_655
N2 Sm1 Al1 C22 -50.5(3) 2_655 .
N2 Sm1 Al1 C22 129.5(3) . .
N1 Sm1 Al1 C22 -150.8(3) . .
N1 Sm1 Al1 C22 29.2(3) 2_655 .
C22 Sm1 Al1 C22 180.0 2_655 .
N2 Sm1 Al1 C22 129.5(3) 2_655 2_655
N2 Sm1 Al1 C22 -50.5(3) . 2_655
N1 Sm1 Al1 C22 29.2(3) . 2_655
N1 Sm1 Al1 C22 -150.8(3) 2_655 2_655
C22 Sm1 Al1 C22 180.0 . 2_655
C24 Al1 C22 C23' 73.7(7) . .
C24 Al1 C22 C23' -53.0(8) 2_655 .
C22 Al1 C22 C23' -168.0(7) 2_655 .
Sm1 Al1 C22 C23' -168.0(7) . .
C24 Al1 C22 C23 57.2(5) . .
C24 Al1 C22 C23 -69.4(5) 2_655 .
C22 Al1 C22 C23 175.6(4) 2_655 .
Sm1 Al1 C22 C23 175.6(4) . .
C24 Al1 C22 Sm1 -118.4(3) . .
C24 Al1 C22 Sm1 115.0(4) 2_655 .
C22 Al1 C22 Sm1 0.0 2_655 .
N2 Sm1 C22 C23' -86(2) 2_655 .
N2 Sm1 C22 C23' 71(2) . .
N1 Sm1 C22 C23' -151.2(19) . .
N1 Sm1 C22 C23' -15(2) 2_655 .
C22 Sm1 C22 C23' 142(2) 2_655 .
Al1 Sm1 C22 C23' 142(2) . .
N2 Sm1 C22 C23 113(2) 2_655 .
N2 Sm1 C22 C23 -91(2) . .
N1 Sm1 C22 C23 47(2) . .
N1 Sm1 C22 C23 -177(2) 2_655 .
C22 Sm1 C22 C23 -19.8(19) 2_655 .
Al1 Sm1 C22 C23 -19.8(19) . .
N2 Sm1 C22 Al1 132.9(2) 2_655 .
N2 Sm1 C22 Al1 -71.0(3) . .
N1 Sm1 C22 Al1 67.3(5) . .
N1 Sm1 C22 Al1 -157.0(2) 2_655 .
C22 Sm1 C22 Al1 0.000(1) 2_655 .
C24 Al1 C24 C25 58.6(9) 2_655 .
C22 Al1 C24 C25 -62.1(10) . .
C22 Al1 C24 C25 176.1(9) 2_655 .
Sm1 Al1 C24 C25 -121.4(9) . .
C26 C26 C27 C28 -157(3) 5_775 .
C26 C27 C28 C28 -118(3) . 2_755
